data_1570571
loop_
_publ_author_name
'Ciomaga Hatnean, Vasile Cristian'
'Pui, Aurel'
'Simonov, Arkadiy'
'Ciomaga Hatnean, Monica'

_publ_section_title
;
 Crystal Growth of the R2SiO5 Compounds (R = Dy, Ho, and Er) by the
 Floating Zone Method Using a Laser-Diode-Heated Furnace
;
_journal_issue 12
_journal_name_full Crystals
_journal_page_first 1687
_journal_paper_doi 10.3390/cryst13121687
_journal_volume 13
_journal_year 2023
_chemical_formula_moiety 'Ho2 O5 Si'
_chemical_formula_sum 'Ho2 O5 Si'
_chemical_formula_weight 437.95
_space_group_crystal_system monoclinic
_space_group_IT_number 15
_space_group_name_Hall '-I 2ya'
_space_group_name_H-M_alt 'I 1 2/a 1'
_atom_sites_solution_hydrogens .
_atom_sites_solution_primary dual
_audit_contact_author_name
;
;
_audit_creation_date 2023-12-07
_audit_creation_method
;
Olex2 1.3
(compiled 2020.11.12 svn.r5f609507 for OlexSys, GUI svn.r6408)
;
_cell_angle_alpha 90
_cell_angle_beta 102.630(2)
_cell_angle_gamma 90
_cell_formula_units_Z 8
_cell_length_a 10.4156(2)
_cell_length_b 6.72730(10)
_cell_length_c 12.5019(3)
_cell_measurement_reflns_used 7540
_cell_measurement_temperature 293
_cell_measurement_theta_max 29.3707
_cell_measurement_theta_min 4.0018
_cell_volume 854.80(3)
_computing_cell_refinement
;
CrysAlisPro, Agilent Technologies,
Version 1.171.36.20 (release 27-06-2012 CrysAlis171 .NET)
(compiled Jul 11 2012,15:38:31)
;
_computing_data_collection
;
CrysAlisPro, Agilent Technologies,
Version 1.171.36.20 (release 27-06-2012 CrysAlis171 .NET)
(compiled Jul 11 2012,15:38:31)
;
_computing_data_reduction
;
CrysAlisPro, Agilent Technologies,
Version 1.171.36.20 (release 27-06-2012 CrysAlis171 .NET)
(compiled Jul 11 2012,15:38:31)
;
_computing_molecular_graphics 'Olex2 1.3 (Dolomanov et al., 2009)'
_computing_publication_material 'Olex2 1.3 (Dolomanov et al., 2009)'
_computing_structure_refinement 'SHELXL 2018/3 (Sheldrick, 2015)'
_computing_structure_solution 'SHELXT 2018/2 (Sheldrick, 2018)'
_diffrn_ambient_temperature 293
_diffrn_detector_area_resol_mean 8.1188
_diffrn_measured_fraction_theta_full 0.996
_diffrn_measured_fraction_theta_max 0.950
_diffrn_measurement_details
;
#__ type_ start__ end____ width___ exp.time_
 1 omega -32.00 61.00 1.0000 90.0000
omega____ theta____ kappa____ phi______ frames
 - -7.9235 57.0000 -90.0000 93

#__ type_ start__ end____ width___ exp.time_
 2 omega -57.00 13.00 1.0000 90.0000
omega____ theta____ kappa____ phi______ frames
 - -7.9235 -57.0000 -30.0000 70

#__ type_ start__ end____ width___ exp.time_
 3 omega -76.00 16.00 1.0000 90.0000
omega____ theta____ kappa____ phi______ frames
 - -7.9235 -57.0000 120.0000 92

#__ type_ start__ end____ width___ exp.time_
 4 omega -18.00 75.00 1.0000 90.0000
omega____ theta____ kappa____ phi______ frames
 - 6.0485 57.0000 0.0000 93

#__ type_ start__ end____ width___ exp.time_
 5 omega -25.00 45.00 1.0000 90.0000
omega____ theta____ kappa____ phi______ frames
 - 6.0485 -99.0000 -180.0000 70

#__ type_ start__ end____ width___ exp.time_
 6 omega -25.00 45.00 1.0000 90.0000
omega____ theta____ kappa____ phi______ frames
 - 6.0485 -99.0000 60.0000 70

#__ type_ start__ end____ width___ exp.time_
 7 omega -32.00 48.00 1.0000 90.0000
omega____ theta____ kappa____ phi______ frames
 - -7.9235 57.0000 -30.0000 80

#__ type_ start__ end____ width___ exp.time_
 8 omega -31.00 63.00 1.0000 90.0000
omega____ theta____ kappa____ phi______ frames
 - -7.9235 38.0000 -120.0000 94

#__ type_ start__ end____ width___ exp.time_
 9 omega -76.00 16.00 1.0000 90.0000
omega____ theta____ kappa____ phi______ frames
 - -7.9235 -57.0000 -180.0000 92
;
_diffrn_measurement_device_type 'Xcalibur, Onyx'
_diffrn_measurement_method '\w scans'
_diffrn_orient_matrix_UB_11 -0.0662060000
_diffrn_orient_matrix_UB_12 0.0158737000
_diffrn_orient_matrix_UB_13 0.0037356000
_diffrn_orient_matrix_UB_21 0.0220627000
_diffrn_orient_matrix_UB_22 0.0487858000
_diffrn_orient_matrix_UB_23 0.0509969000
_diffrn_orient_matrix_UB_31 -0.0002817000
_diffrn_orient_matrix_UB_32 0.0921223000
_diffrn_orient_matrix_UB_33 -0.0276588000
_diffrn_radiation_monochromator graphite
_diffrn_radiation_type 'Mo K\a'
_diffrn_radiation_wavelength 0.71073
_diffrn_reflns_av_R_equivalents 0.0364
_diffrn_reflns_av_unetI/netI 0.0205
_diffrn_reflns_Laue_measured_fraction_full 0.996
_diffrn_reflns_Laue_measured_fraction_max 0.950
_diffrn_reflns_limit_h_max 14
_diffrn_reflns_limit_h_min -14
_diffrn_reflns_limit_k_max 8
_diffrn_reflns_limit_k_min -9
_diffrn_reflns_limit_l_max 16
_diffrn_reflns_limit_l_min -17
_diffrn_reflns_number 10695
_diffrn_reflns_point_group_measured_fraction_full 0.996
_diffrn_reflns_point_group_measured_fraction_max 0.950
_diffrn_reflns_theta_full 25.242
_diffrn_reflns_theta_max 29.436
_diffrn_reflns_theta_min 4.010
_diffrn_source 'Enhance (Mo) X-ray Source'
_exptl_absorpt_coefficient_mu 36.942
_exptl_absorpt_correction_T_max 1.00000
_exptl_absorpt_correction_T_min 0.39203
_exptl_absorpt_correction_type multi-scan
_exptl_absorpt_process_details
;
CrysAlisPro, Agilent Technologies,
Version 1.171.36.20 (release 27-06-2012 CrysAlis171 .NET)
(compiled Jul 11 2012,15:38:31)
Empirical absorption correction using spherical harmonics,
 implemented in SCALE3 ABSPACK scaling algorithm.
;
_exptl_crystal_colour 'dull pinkish yellow'
_exptl_crystal_colour_lustre dull
_exptl_crystal_colour_modifier pinkish
_exptl_crystal_colour_primary yellow
_exptl_crystal_density_diffrn 6.806
_exptl_crystal_description block
_exptl_crystal_F_000 1504
_exptl_crystal_preparation 'Crushed single crystal boule'
_exptl_crystal_recrystallization_method 'Laser-heating zone melting furnace'
_exptl_crystal_size_max 0.06
_exptl_crystal_size_mid 0.04
_exptl_crystal_size_min 0.04
_refine_diff_density_max 3.538
_refine_diff_density_min -2.102
_refine_diff_density_rms 0.437
_refine_ls_extinction_coef 0.00050(5)
_refine_ls_extinction_expression Fc^*^=kFc[1+0.001xFc^2^\l^3^/sin(2\q)]^-1/4^
_refine_ls_extinction_method 'SHELXL-2018/3 (Sheldrick 2018)'
_refine_ls_goodness_of_fit_ref 1.157
_refine_ls_hydrogen_treatment undef
_refine_ls_matrix_type full
_refine_ls_number_parameters 44
_refine_ls_number_reflns 1129
_refine_ls_number_restraints 0
_refine_ls_restrained_S_all 1.157
_refine_ls_R_factor_all 0.0295
_refine_ls_R_factor_gt 0.0264
_refine_ls_shift/su_max 0.001
_refine_ls_shift/su_mean 0.000
_refine_ls_structure_factor_coef Fsqd
_refine_ls_weighting_details 'w=1/[\s^2^(Fo^2^)+(0.0297P)^2^+18.8300P] where P=(Fo^2^+2Fc^2^)/3'
_refine_ls_weighting_scheme calc
_refine_ls_wR_factor_gt 0.0598
_refine_ls_wR_factor_ref 0.0614
_reflns_Friedel_coverage 0.000
_reflns_Friedel_fraction_full .
_reflns_Friedel_fraction_max .
_reflns_number_gt 1041
_reflns_number_total 1129
_reflns_threshold_expression 'I > 2\s(I)'
_cod_data_source_file Ho2SiO5_08032023.cif
_cod_data_source_block ho2sio5_08032023
_cod_database_code 1570571
_shelx_shelxl_version_number 2018/3
_chemical_oxdiff_formula 'Ho2 Si O5'
_shelx_space_group_comment
;
The symmetry employed for this shelxl refinement is uniquely defined
by the following loop, which should always be used as a source of
symmetry information in preference to the above space-group names.
They are only intended as comments.
;
_reflns_odcompleteness_completeness 99.47
_reflns_odcompleteness_iscentric 1
_reflns_odcompleteness_theta 26.32
_olex2_refinement_description
;
;
_olex2_submission_special_instructions 'No special instructions were received'

loop_
_space_group_symop_operation_xyz
'x, y, z'
'-x+1/2, y, -z'
'x+1/2, y+1/2, z+1/2'
'-x+1, y+1/2, -z+1/2'
'-x, -y, -z'
'x-1/2, -y, z'
'-x+1/2, -y+1/2, -z+1/2'
'x, -y+1/2, z+1/2'

loop_
_atom_site_label
_atom_site_type_symbol
_atom_site_fract_x
_atom_site_fract_y
_atom_site_fract_z
_atom_site_U_iso_or_equiv
_atom_site_adp_type
_atom_site_occupancy
_atom_site_site_symmetry_order
_atom_site_calc_flag
_atom_site_refinement_flags_posn
_atom_site_refinement_flags_adp
_atom_site_refinement_flags_occupancy
_atom_site_disorder_assembly
_atom_site_disorder_group
Ho01 Ho 0.80673(3) 0.62396(5) 0.64155(3) 0.00934(13) Uani 1 1 d . . . . .
Ho02 Ho 0.42801(3) 0.74517(5) 0.46293(3) 0.00890(13) Uiso 1 1 d . . . . .
Si03 Si 0.62642(18) 0.4097(3) 0.81866(16) 0.0088(4) Uani 1 1 d . . . . .
O004 O 0.6208(5) 0.5956(7) 0.5182(4) 0.0107(10) Uiso 1 1 d . . . . .
O005 O 0.7006(5) 0.2135(7) 0.8820(4) 0.0101(10) Uiso 1 1 d . . . . .
O006 O 0.5290(5) 0.3548(7) 0.7038(4) 0.0104(10) Uiso 1 1 d . . . . .
O007 O 0.7383(5) 0.5669(8) 0.7995(4) 0.0131(10) Uiso 1 1 d . . . . .
O008 O 0.5528(5) 0.4998(7) 0.9101(4) 0.0135(10) Uiso 1 1 d . . . . .

loop_
_atom_site_aniso_label
_atom_site_aniso_U_11
_atom_site_aniso_U_22
_atom_site_aniso_U_33
_atom_site_aniso_U_23
_atom_site_aniso_U_13
_atom_site_aniso_U_12
Ho01 0.00898(18) 0.01027(19) 0.00876(19) -0.00125(11) 0.00187(12) -0.00040(11)
Si03 0.0095(8) 0.0089(9) 0.0078(9) 0.0002(7) 0.0018(7) 0.0011(7)

loop_
_atom_type_symbol
_atom_type_description
_atom_type_scat_dispersion_real
_atom_type_scat_dispersion_imag
_atom_type_scat_source
O O 0.0106 0.0060 'International Tables Vol C Tables 4.2.6.8 and 6.1.1.4'
Si Si 0.0817 0.0704 'International Tables Vol C Tables 4.2.6.8 and 6.1.1.4'
Ho Ho -0.2175 4.6783 'International Tables Vol C Tables 4.2.6.8 and 6.1.1.4'

loop_
_geom_angle_atom_site_label_1
_geom_angle_atom_site_label_2
_geom_angle_atom_site_label_3
_geom_angle
_geom_angle_site_symmetry_1
_geom_angle_site_symmetry_3
Ho01 Ho01 Ho01 132.098(15) 2_656 7_666
Ho01 Ho01 Ho02 58.414(8) 2_656 6_665
Ho01 Ho01 Ho02 165.826(16) 7_666 6_665
Ho01 Ho01 Ho02 64.505(9) 2_656 5_666
Ho02 Ho01 Ho01 74.522(11) 2_656 2_656
Ho02 Ho01 Ho01 127.043(14) 2_656 7_666
Ho02 Ho01 Ho01 107.129(13) 5_666 7_666
Ho02 Ho01 Ho02 125.552(12) 2_656 5_666
Ho02 Ho01 Ho02 66.974(11) 5_666 6_665
Ho02 Ho01 Ho02 61.400(10) 2_656 6_665
Si03 Ho01 Ho01 99.83(3) 7_666 2_656
Si03 Ho01 Ho01 61.49(4) 7_666 7_666
Si03 Ho01 Ho02 130.37(4) 7_666 6_665
Si03 Ho01 Ho02 70.15(3) 7_666 2_656
Si03 Ho01 Ho02 148.15(4) 7_666 5_666
O004 Ho01 Ho01 100.63(13) . 7_666
O004 Ho01 Ho01 38.42(12) 2_656 2_656
O004 Ho01 Ho01 40.26(13) . 2_656
O004 Ho01 Ho01 156.63(12) 2_656 7_666
O004 Ho01 Ho02 114.51(13) . 2_656
O004 Ho01 Ho02 83.37(13) . 6_665
O004 Ho01 Ho02 87.27(13) 2_656 5_666
O004 Ho01 Ho02 41.29(13) . 5_666
O004 Ho01 Ho02 40.18(12) 2_656 2_656
O004 Ho01 Ho02 37.43(12) 2_656 6_665
O004 Ho01 Si03 108.59(13) . 7_666
O004 Ho01 Si03 96.55(13) 2_656 7_666
O004 Ho01 O004 77.8(2) . 2_656
O004 Ho01 O005 79.91(18) . 7_656
O004 Ho01 O006 156.26(19) . 6_665
O004 Ho01 O007 101.46(19) . .
O004 Ho01 O007 95.36(18) . 7_666
O005 Ho01 Ho01 123.76(13) 7_656 7_666
O005 Ho01 Ho01 82.80(13) 7_656 2_656
O005 Ho01 Ho02 101.25(13) 7_656 2_656
O005 Ho01 Ho02 43.14(13) 7_656 6_665
O005 Ho01 Ho02 41.71(12) 7_656 5_666
O005 Ho01 Si03 169.68(13) 7_656 7_666
O005 Ho01 O004 79.24(18) 7_656 2_656
O005 Ho01 O007 159.97(19) 7_656 7_666
O006 Ho01 Ho01 116.17(13) 6_665 2_656
O006 Ho01 Ho01 100.89(13) 6_665 7_666
O006 Ho01 Ho02 137.74(12) 6_665 5_666
O006 Ho01 Ho02 42.86(13) 6_665 2_656
O006 Ho01 Ho02 78.17(13) 6_665 6_665
O006 Ho01 Si03 73.61(13) 6_665 7_666
O006 Ho01 O004 78.44(18) 6_665 2_656
O006 Ho01 O005 96.24(17) 6_665 7_656
O006 Ho01 O007 95.59(17) 6_665 7_666
O007 Ho01 Ho01 37.58(13) 7_666 7_666
O007 Ho01 Ho01 106.24(13) 7_666 2_656
O007 Ho01 Ho01 141.49(13) . 2_656
O007 Ho01 Ho01 37.87(13) . 7_666
O007 Ho01 Ho02 128.13(13) . 6_665
O007 Ho01 Ho02 125.76(13) 7_666 5_666
O007 Ho01 Ho02 83.06(13) . 5_666
O007 Ho01 Ho02 143.97(13) . 2_656
O007 Ho01 Ho02 98.42(13) 7_666 2_656
O007 Ho01 Ho02 156.26(13) 7_666 6_665
O007 Ho01 Si03 97.37(14) . 7_666
O007 Ho01 Si03 28.35(13) 7_666 7_666
O007 Ho01 O004 165.49(19) . 2_656
O007 Ho01 O004 119.06(18) 7_666 2_656
O007 Ho01 O005 86.35(19) . 7_656
O007 Ho01 O006 101.65(18) . 6_665
O007 Ho01 O007 75.4(2) . 7_666
Ho01 Ho02 Ho01 57.081(11) 5_666 6_565
Ho01 Ho02 Ho01 104.137(10) 2_656 5_666
Ho01 Ho02 Ho01 118.600(10) 2_656 6_565
Ho01 Ho02 Ho02 63.831(10) 2_656 5_666
Ho01 Ho02 Ho02 70.834(11) 5_666 5_666
Ho02 Ho02 Ho01 54.768(9) 5_666 6_565
Si03 Ho02 Ho01 137.82(4) 4_556 2_656
Si03 Ho02 Ho01 64.02(4) 4_556 6_565
Si03 Ho02 Ho01 109.31(4) 4_556 5_666
Si03 Ho02 Ho02 103.99(4) 4_556 5_666
O004 Ho02 Ho01 85.06(13) . 6_565
O004 Ho02 Ho01 37.82(12) 5_666 5_666
O004 Ho02 Ho01 90.94(12) 5_666 2_656
O004 Ho02 Ho01 41.83(13) . 2_656
O004 Ho02 Ho01 107.65(13) . 5_666
O004 Ho02 Ho01 35.97(12) 5_666 6_565
O004 Ho02 Ho02 35.71(12) 5_666 5_666
O004 Ho02 Ho02 38.62(13) . 5_666
O004 Ho02 Si03 99.93(13) 5_666 4_556
O004 Ho02 Si03 102.38(14) . 4_556
O004 Ho02 O004 74.3(2) . 5_666
O004 Ho02 O005 147.55(18) . 3_454
O004 Ho02 O005 74.91(17) 5_666 3_454
O004 Ho02 O005 71.90(17) 5_666 4_556
O004 Ho02 O005 108.07(17) . 4_556
O004 Ho02 O006 79.01(18) . 5_666
O004 Ho02 O008 100.69(18) . 4_556
O004 Ho02 O008 84.21(18) . 8_564
O005 Ho02 Ho01 129.30(13) 3_454 2_656
O005 Ho02 Ho01 76.04(12) 3_454 6_565
O005 Ho02 Ho01 77.86(11) 4_556 5_666
O005 Ho02 Ho01 39.91(12) 3_454 5_666
O005 Ho02 Ho01 37.09(11) 4_556 6_565
O005 Ho02 Ho01 149.55(11) 4_556 2_656
O005 Ho02 Ho02 110.04(12) 3_454 5_666
O005 Ho02 Ho02 89.23(11) 4_556 5_666
O005 Ho02 Si03 92.84(13) 3_454 4_556
O005 Ho02 Si03 31.86(12) 4_556 4_556
O005 Ho02 O005 71.39(19) 3_454 4_556
O006 Ho02 Ho01 119.98(12) 5_666 6_565
O006 Ho02 Ho01 41.85(12) 5_666 2_656
O006 Ho02 Ho01 73.63(12) 5_666 5_666
O006 Ho02 Ho02 79.50(12) 5_666 5_666
O006 Ho02 Si03 175.96(12) 5_666 4_556
O006 Ho02 O004 84.09(17) 5_666 5_666
O006 Ho02 O005 151.41(16) 5_666 4_556
O006 Ho02 O005 87.81(17) 5_666 3_454
O006 Ho02 O008 74.37(17) 5_666 8_564
O008 Ho02 Ho01 61.21(13) 8_564 2_656
O008 Ho02 Ho01 159.91(13) 8_564 6_565
O008 Ho02 Ho01 136.35(13) 4_556 5_666
O008 Ho02 Ho01 94.11(13) 4_556 6_565
O008 Ho02 Ho01 119.02(13) 4_556 2_656
O008 Ho02 Ho01 142.78(13) 8_564 5_666
O008 Ho02 Ho02 121.63(13) 4_556 5_666
O008 Ho02 Ho02 120.79(12) 8_564 5_666
O008 Ho02 Si03 101.92(13) 8_564 4_556
O008 Ho02 Si03 30.63(13) 4_556 4_556
O008 Ho02 O004 152.12(18) 8_564 5_666
O008 Ho02 O004 129.46(18) 4_556 5_666
O008 Ho02 O005 133.03(17) 8_564 4_556
O008 Ho02 O005 106.69(17) 4_556 3_454
O008 Ho02 O005 61.93(17) 4_556 4_556
O008 Ho02 O005 120.74(17) 8_564 3_454
O008 Ho02 O006 145.54(18) 4_556 5_666
O008 Ho02 O008 71.3(2) 4_556 8_564
Ho02 Si03 Ho01 106.56(6) 4_546 7_666
O005 Si03 Ho01 130.1(2) . 7_666
O005 Si03 Ho02 56.46(19) . 4_546
O006 Si03 Ho01 115.67(19) . 7_666
O006 Si03 Ho02 120.1(2) . 4_546
O006 Si03 O005 112.6(3) . .
O006 Si03 O007 110.4(3) . .
O006 Si03 O008 114.2(3) . .
O007 Si03 Ho01 41.84(19) . 7_666
O007 Si03 Ho02 129.3(2) . 4_546
O007 Si03 O005 108.4(3) . .
O008 Si03 Ho01 69.43(19) . 7_666
O008 Si03 Ho02 46.47(19) . 4_546
O008 Si03 O005 101.8(3) . .
O008 Si03 O007 108.9(3) . .
Ho01 O004 Ho01 101.3(2) . 2_656
Ho01 O004 Ho02 106.6(2) 2_656 5_666
Ho01 O004 Ho02 140.9(2) . .
Ho01 O004 Ho02 100.88(19) . 5_666
Ho02 O004 Ho01 98.0(2) . 2_656
Ho02 O004 Ho02 105.7(2) . 5_666
Ho01 O005 Ho02 99.77(18) 7_656 4_546
Ho01 O005 Ho02 98.39(18) 7_656 3_545
Ho02 O005 Ho02 107.73(19) 3_545 4_546
Si03 O005 Ho01 137.4(3) . 7_656
Si03 O005 Ho02 117.0(3) . 3_545
Si03 O005 Ho02 91.7(2) . 4_546
Ho01 O006 Ho02 95.29(19) 6_565 5_666
Si03 O006 Ho01 133.2(3) . 6_565
Si03 O006 Ho02 131.2(3) . 5_666
Ho01 O007 Ho01 104.6(2) . 7_666
Si03 O007 Ho01 109.8(3) . 7_666
Si03 O007 Ho01 127.4(3) . .
Ho02 O008 Ho02 108.7(2) 4_546 8_565
Si03 O008 Ho02 148.2(3) . 8_565
Si03 O008 Ho02 102.9(2) . 4_546

loop_
_geom_bond_atom_site_label_1
_geom_bond_atom_site_label_2
_geom_bond_distance
_geom_bond_site_symmetry_2
Ho01 Ho01 3.4776(6) 2_656
Ho01 Ho01 3.6093(6) 7_666
Ho01 Ho02 3.4033(4) 2_656
Ho01 Ho02 3.5290(4) 5_666
Ho01 Ho02 3.7394(4) 6_665
Ho01 Si03 3.228(2) 7_666
Ho01 O004 2.292(5) 2_656
Ho01 O004 2.204(5) .
Ho01 O005 2.288(5) 7_656
Ho01 O006 2.280(5) 6_665
Ho01 O007 2.274(5) .
Ho01 O007 2.289(5) 7_666
Ho02 Ho02 3.6581(6) 5_666
Ho02 Si03 3.111(2) 4_556
Ho02 O004 2.371(5) 5_666
Ho02 O004 2.217(5) .
Ho02 O005 2.373(5) 3_454
Ho02 O005 2.594(5) 4_556
Ho02 O006 2.325(5) 5_666
Ho02 O008 2.314(5) 4_556
Ho02 O008 2.334(5) 8_564
Si03 O005 1.643(5) .
Si03 O006 1.609(5) .
Si03 O007 1.629(5) .
Si03 O008 1.626(5) .

loop_
_geom_torsion_atom_site_label_1
_geom_torsion_atom_site_label_2
_geom_torsion_atom_site_label_3
_geom_torsion_atom_site_label_4
_geom_torsion
_geom_torsion_site_symmetry_1
_geom_torsion_site_symmetry_2
_geom_torsion_site_symmetry_3
_geom_torsion_site_symmetry_4
Ho01 Si03 O005 Ho01 -169.9(2) 7_666 . . 7_656
Ho01 Si03 O005 Ho02 -27.2(4) 7_666 . . 3_545
Ho01 Si03 O005 Ho02 83.7(2) 7_666 . . 4_546
Ho01 Si03 O006 Ho01 -78.0(4) 7_666 . . 6_565
Ho01 Si03 O006 Ho02 94.8(3) 7_666 . . 5_666
Ho01 Si03 O007 Ho01 -127.7(5) 7_666 . . .
Ho01 Si03 O008 Ho02 45.6(5) 7_666 . . 8_565
Ho01 Si03 O008 Ho02 -140.9(2) 7_666 . . 4_546
Ho02 Si03 O005 Ho01 106.4(4) 4_546 . . 7_656
Ho02 Si03 O005 Ho02 -110.9(3) 4_546 . . 3_545
Ho02 Si03 O006 Ho01 52.0(4) 4_546 . . 6_565
Ho02 Si03 O006 Ho02 -135.1(3) 4_546 . . 5_666
Ho02 Si03 O007 Ho01 163.50(17) 4_546 . . .
Ho02 Si03 O007 Ho01 -68.8(3) 4_546 . . 7_666
Ho02 Si03 O008 Ho02 -173.5(7) 4_546 . . 8_565
O005 Si03 O006 Ho01 115.3(4) . . . 6_565
O005 Si03 O006 Ho02 -71.9(4) . . . 5_666
O005 Si03 O007 Ho01 102.2(4) . . . .
O005 Si03 O007 Ho01 -130.1(3) . . . 7_666
O005 Si03 O008 Ho02 174.2(5) . . . 8_565
O005 Si03 O008 Ho02 -12.3(3) . . . 4_546
O006 Si03 O005 Ho01 -5.6(5) . . . 7_656
O006 Si03 O005 Ho02 137.0(3) . . . 3_545
O006 Si03 O005 Ho02 -112.1(2) . . . 4_546
O006 Si03 O007 Ho01 106.1(3) . . . 7_666
O006 Si03 O007 Ho01 -21.6(4) . . . .
O006 Si03 O008 Ho02 109.3(3) . . . 4_546
O006 Si03 O008 Ho02 -64.2(6) . . . 8_565
O007 Si03 O005 Ho01 -128.1(4) . . . 7_656
O007 Si03 O005 Ho02 14.5(4) . . . 3_545
O007 Si03 O005 Ho02 125.4(2) . . . 4_546
O007 Si03 O006 Ho01 -123.4(4) . . . 6_565
O007 Si03 O006 Ho02 49.4(4) . . . 5_666
O007 Si03 O008 Ho02 -126.7(3) . . . 4_546
O007 Si03 O008 Ho02 59.8(6) . . . 8_565
O008 Si03 O005 Ho01 117.1(4) . . . 7_656
O008 Si03 O005 Ho02 10.7(3) . . . 4_546
O008 Si03 O005 Ho02 -100.2(3) . . . 3_545
O008 Si03 O006 Ho01 -0.2(5) . . . 6_565
O008 Si03 O006 Ho02 172.6(3) . . . 5_666
O008 Si03 O007 Ho01 -147.8(3) . . . .
O008 Si03 O007 Ho01 -20.1(3) . . . 7_666
